data_7122295
loop_
_publ_author_name
'Iyer, Akila'
'Ahuja, Sapna'
'Jockusch, Steffen'
'Ugrinov, Angel'
'Sivaguru, Jayaraman'

_publ_section_title
;
 Conjugate addition from the excited state.
;
_journal_issue 78
_journal_name_full 'Chemical communications (Cambridge, England)'
_journal_page_first 11021
_journal_page_last 11024
_journal_paper_doi 10.1039/c8cc05924a
_journal_volume 54
_journal_year 2018
_chemical_formula_moiety 'C19 H17 N3 O2'
_chemical_formula_sum 'C19 H18 N3 O2'
_chemical_formula_weight 320.36
_space_group_crystal_system monoclinic
_space_group_IT_number 14
_space_group_name_Hall '-P 2ybc'
_space_group_name_H-M_alt 'P 1 21/c 1'
_symmetry_space_group_name_Hall '-P 2ybc'
_symmetry_space_group_name_H-M 'P 1 21/c 1'
_atom_sites_solution_hydrogens mixed
_atom_sites_solution_primary direct
_audit_creation_date 2015-04-24
_audit_creation_method
;
Olex2 1.2
(compiled 2015.01.26 svn.r3150 for OlexSys, GUI svn.r4998)
;
_audit_update_record
;
2018-06-20 deposited with the CCDC.
2018-09-04 downloaded from the CCDC.
;
_cell_angle_alpha 90
_cell_angle_beta 93.2110(10)
_cell_angle_gamma 90
_cell_formula_units_Z 4
_cell_length_a 14.7749(5)
_cell_length_b 12.4865(4)
_cell_length_c 8.8566(3)
_cell_measurement_reflns_used 9701
_cell_measurement_temperature 100(2)
_cell_measurement_theta_max 66.776
_cell_measurement_theta_min 2.995
_cell_volume 1631.36(9)
_computing_cell_refinement 'SAINT v8.34A (Bruker, 2013)'
_computing_data_reduction 'SAINT v8.34A (Bruker, 2013)'
_computing_molecular_graphics 'Olex2 (Dolomanov et al., 2009)'
_computing_publication_material 'Olex2 (Dolomanov et al., 2009)'
_computing_structure_refinement 'XL (Sheldrick, 2008)'
_computing_structure_solution 'ShelXS (Sheldrick, 2008)'
_diffrn_ambient_temperature 100.01
_diffrn_measured_fraction_theta_full 0.990
_diffrn_measured_fraction_theta_max 0.990
_diffrn_measurement_device_type 'Bruker APEX-II CCD'
_diffrn_measurement_method '\f and \w scans'
_diffrn_radiation_type CuK\a
_diffrn_radiation_wavelength 1.54178
_diffrn_reflns_av_R_equivalents 0.0515
_diffrn_reflns_av_unetI/netI 0.0315
_diffrn_reflns_Laue_measured_fraction_full 0.990
_diffrn_reflns_Laue_measured_fraction_max 0.990
_diffrn_reflns_limit_h_max 17
_diffrn_reflns_limit_h_min -17
_diffrn_reflns_limit_k_max 14
_diffrn_reflns_limit_k_min -13
_diffrn_reflns_limit_l_max 10
_diffrn_reflns_limit_l_min -10
_diffrn_reflns_number 20867
_diffrn_reflns_point_group_measured_fraction_full 0.990
_diffrn_reflns_point_group_measured_fraction_max 0.990
_diffrn_reflns_theta_full 66.771
_diffrn_reflns_theta_max 66.771
_diffrn_reflns_theta_min 4.639
_diffrn_standards_number 0
_exptl_absorpt_coefficient_mu 0.698
_exptl_absorpt_correction_T_max 0.7528
_exptl_absorpt_correction_T_min 0.6159
_exptl_absorpt_correction_type multi-scan
_exptl_absorpt_process_details
;
SADABS-2014/2 (Bruker,2014/2) was used for absorption correction.
wR2(int) was 0.1124 before and 0.0681 after correction.
The Ratio of minimum to maximum transmission is 0.8181.
The \l/2 correction factor is 0.00150.
;
_exptl_crystal_colour 'clear colourless'
_exptl_crystal_colour_lustre clear
_exptl_crystal_colour_primary colourless
_exptl_crystal_density_diffrn 1.304
_exptl_crystal_description plate
_exptl_crystal_F_000 676
_exptl_crystal_size_max 0.3
_exptl_crystal_size_mid 0.178
_exptl_crystal_size_min 0.06
_refine_diff_density_max 0.173
_refine_diff_density_min -0.232
_refine_diff_density_rms 0.048
_refine_ls_extinction_method none
_refine_ls_goodness_of_fit_ref 1.037
_refine_ls_hydrogen_treatment mixed
_refine_ls_matrix_type full
_refine_ls_number_parameters 226
_refine_ls_number_reflns 2867
_refine_ls_number_restraints 0
_refine_ls_restrained_S_all 1.037
_refine_ls_R_factor_all 0.0415
_refine_ls_R_factor_gt 0.0368
_refine_ls_shift/su_max 0.000
_refine_ls_shift/su_mean 0.000
_refine_ls_structure_factor_coef Fsqd
_refine_ls_weighting_details 'w=1/[\s^2^(Fo^2^)+(0.0543P)^2^+0.5199P] where P=(Fo^2^+2Fc^2^)/3'
_refine_ls_weighting_scheme calc
_refine_ls_wR_factor_gt 0.0957
_refine_ls_wR_factor_ref 0.0990
_reflns_Friedel_coverage 0.000
_reflns_number_gt 2597
_reflns_number_total 2867
_reflns_threshold_expression 'I > 2\s(I)'
_cod_data_source_file c8cc05924a2.cif
_cod_data_source_block 1f
_cod_depositor_comments 'Adding full bibliography for 7122294--7122301.cif.'
_cod_database_code 7122295
_shelx_space_group_comment
;
The symmetry employed for this shelxl refinement is uniquely defined
by the following loop, which should always be used as a source of
symmetry information in preference to the above space-group names.
They are only intended as comments.
;
_olex2_refinement_description
;
1. Fixed Uiso
 At 1.2 times of:
  All C(H) groups
 At 1.5 times of:
  All C(H,H,H) groups
2.a Aromatic/amide H refined with riding coordinates:
 C8AA(H8AA), C3(H3), C4(H4), C9AA(H9AA), C1BA(H1BA), C1AA(H1AA), C2AA(H2AA),
 C0BA(H0BA), C5AA(H5AA)
2.b Idealised Me refined as rotating group:
 C7(H7A,H7B,H7C), C6AA(H6AA,H6AB,H6AC)
;
_shelx_shelxl_version_number 2014/7
_olex2_date_sample_data_collection 2015-04-22
_olex2_date_sample_submission 2015-04-21
_olex2_submission_special_instructions 'No special instructions were received'

loop_
_space_group_symop_operation_xyz
'x, y, z'
'-x, y+1/2, -z+1/2'
'-x, -y, -z'
'x, -y-1/2, z-1/2'

loop_
_atom_site_label
_atom_site_type_symbol
_atom_site_fract_x
_atom_site_fract_y
_atom_site_fract_z
_atom_site_U_iso_or_equiv
_atom_site_adp_type
_atom_site_occupancy
_atom_site_site_symmetry_order
_atom_site_calc_flag
_atom_site_refinement_flags_posn
N1 N 0.42914(7) 0.14235(8) 1.04319(11) 0.0193(2) Uani 1 1 d .
C8AA C 0.20446(9) -0.07737(11) 0.44795(14) 0.0249(3) Uani 1 1 d .
H8AA H 0.2035 -0.1096 0.3507 0.030 Uiso 1 1 calc R
C3 C 0.22497(8) -0.09186(10) 0.71845(14) 0.0209(3) Uani 1 1 d .
H3 H 0.2377 -0.1339 0.8065 0.025 Uiso 1 1 calc R
C4 C 0.18800(9) 0.07909(11) 0.60347(14) 0.0219(3) Uani 1 1 d .
H4 H 0.1762 0.1535 0.6129 0.026 Uiso 1 1 calc R
C9AA C 0.18625(9) 0.03095(11) 0.46178(15) 0.0252(3) Uani 1 1 d .
H9AA H 0.1724 0.0726 0.3737 0.030 Uiso 1 1 calc R
O6 O 0.23820(6) -0.09196(7) 1.07801(10) 0.0229(2) Uani 1 1 d .
C7 C 0.33311(9) 0.23084(10) 0.85291(14) 0.0222(3) Uani 1 1 d .
H7A H 0.2762 0.2648 0.8787 0.033 Uiso 1 1 calc GR
H7B H 0.3267 0.2030 0.7494 0.033 Uiso 1 1 calc GR
H7C H 0.3822 0.2837 0.8602 0.033 Uiso 1 1 calc GR
O8 O 0.15600(6) 0.16063(7) 1.07112(10) 0.0248(2) Uani 1 1 d .
C7AA C 0.04868(9) 0.11935(11) 0.86889(15) 0.0259(3) Uani 1 1 d .
C2 C 0.14099(8) 0.11762(10) 0.94819(14) 0.0202(3) Uani 1 1 d .
N3 N 0.20989(7) 0.06629(8) 0.87825(11) 0.0182(2) Uani 1 1 d .
N4 N 0.29204(7) 0.05777(8) 0.96554(11) 0.0176(2) Uani 1 1 d .
C5 C 0.35474(8) 0.14113(10) 0.95985(13) 0.0181(3) Uani 1 1 d .
C6 C 0.44639(8) 0.05743(10) 1.14259(13) 0.0193(3) Uani 1 1 d .
C1BA C 0.22404(9) -0.13872(11) 0.57622(15) 0.0244(3) Uani 1 1 d .
H1BA H 0.2368 -0.2129 0.5667 0.029 Uiso 1 1 calc R
C8 C 0.20724(8) 0.01669(10) 0.73109(13) 0.0182(3) Uani 1 1 d .
C0AA C 0.00977(10) 0.02895(14) 0.81741(18) 0.0344(4) Uani 1 1 d .
C1AA C 0.52795(9) 0.05814(11) 1.23234(14) 0.0228(3) Uani 1 1 d .
H1AA H 0.5693 0.1159 1.2249 0.027 Uiso 1 1 calc R
C2AA C 0.54780(9) -0.02483(12) 1.33101(14) 0.0256(3) Uani 1 1 d .
H2AA H 0.6029 -0.0236 1.3917 0.031 Uiso 1 1 calc R
C3AA C 0.29949(8) -0.02680(10) 1.06875(13) 0.0185(3) Uani 1 1 d .
C4AA C 0.38568(8) -0.02747(10) 1.15771(13) 0.0189(3) Uani 1 1 d .
C0BA C 0.48814(9) -0.11074(11) 1.34329(14) 0.0261(3) Uani 1 1 d .
H0BA H 0.5031 -0.1682 1.4105 0.031 Uiso 1 1 calc R
C5AA C 0.40737(9) -0.11181(11) 1.25747(14) 0.0229(3) Uani 1 1 d .
H5AA H 0.3664 -0.1698 1.2660 0.027 Uiso 1 1 calc R
C6AA C 0.00317(11) 0.22560(14) 0.8668(2) 0.0456(4) Uani 1 1 d .
H6AA H -0.0599 0.2176 0.8278 0.068 Uiso 1 1 calc GR
H6AB H 0.0350 0.2746 0.8015 0.068 Uiso 1 1 calc GR
H6AC H 0.0044 0.2546 0.9697 0.068 Uiso 1 1 calc GR
H0AA H 0.0422(14) -0.0396(17) 0.828(2) 0.055 Uiso 1 1 d R
H0AB H -0.0549(13) 0.0283(14) 0.786(2) 0.041(5) Uiso 1 1 d .

loop_
_atom_site_aniso_label
_atom_site_aniso_U_11
_atom_site_aniso_U_22
_atom_site_aniso_U_33
_atom_site_aniso_U_23
_atom_site_aniso_U_13
_atom_site_aniso_U_12
N1 0.0220(5) 0.0186(6) 0.0171(5) -0.0024(4) 0.0006(4) 0.0004(4)
C8AA 0.0257(7) 0.0292(8) 0.0195(6) -0.0044(5) -0.0001(5) -0.0044(5)
C3 0.0230(6) 0.0197(7) 0.0198(6) 0.0020(5) -0.0016(5) -0.0003(5)
C4 0.0238(7) 0.0182(7) 0.0233(7) 0.0025(5) -0.0028(5) -0.0015(5)
C9AA 0.0274(7) 0.0283(8) 0.0195(6) 0.0046(5) -0.0036(5) -0.0047(6)
O6 0.0265(5) 0.0211(5) 0.0207(5) 0.0019(3) -0.0009(4) -0.0048(4)
C7 0.0258(7) 0.0187(7) 0.0220(6) 0.0011(5) 0.0004(5) -0.0016(5)
O8 0.0273(5) 0.0230(5) 0.0241(5) -0.0062(4) 0.0021(4) 0.0003(4)
C7AA 0.0206(7) 0.0303(8) 0.0269(7) 0.0006(6) 0.0018(5) 0.0012(5)
C2 0.0228(7) 0.0143(7) 0.0237(7) 0.0011(5) 0.0024(5) -0.0014(5)
N3 0.0176(5) 0.0190(6) 0.0174(5) 0.0001(4) -0.0035(4) 0.0009(4)
N4 0.0181(5) 0.0180(6) 0.0163(5) 0.0000(4) -0.0026(4) 0.0007(4)
C5 0.0204(6) 0.0170(7) 0.0170(6) -0.0043(5) 0.0033(5) 0.0002(5)
C6 0.0226(7) 0.0202(7) 0.0154(6) -0.0042(5) 0.0021(5) 0.0040(5)
C1BA 0.0259(7) 0.0205(7) 0.0266(7) -0.0036(5) -0.0001(5) 0.0004(5)
C8 0.0177(6) 0.0185(7) 0.0183(6) -0.0007(5) -0.0008(5) -0.0017(5)
C0AA 0.0228(8) 0.0420(10) 0.0382(9) -0.0012(7) -0.0003(6) -0.0051(6)
C1AA 0.0212(7) 0.0274(7) 0.0197(6) -0.0063(5) 0.0000(5) 0.0016(5)
C2AA 0.0230(7) 0.0353(8) 0.0182(6) -0.0057(5) -0.0019(5) 0.0086(6)
C3AA 0.0237(7) 0.0165(7) 0.0153(6) -0.0020(5) 0.0019(5) 0.0018(5)
C4AA 0.0225(7) 0.0196(7) 0.0148(6) -0.0031(5) 0.0015(5) 0.0035(5)
C0BA 0.0307(7) 0.0283(8) 0.0190(6) 0.0009(5) -0.0006(5) 0.0101(6)
C5AA 0.0281(7) 0.0218(7) 0.0189(6) 0.0003(5) 0.0022(5) 0.0038(5)
C6AA 0.0295(8) 0.0456(11) 0.0609(11) -0.0051(8) -0.0059(7) 0.0124(7)

loop_
_atom_type_symbol
_atom_type_description
_atom_type_scat_dispersion_real
_atom_type_scat_dispersion_imag
_atom_type_scat_source
C C 0.0181 0.0091 'International Tables Vol C Tables 4.2.6.8 and 6.1.1.4'
H H 0.0000 0.0000 'International Tables Vol C Tables 4.2.6.8 and 6.1.1.4'
N N 0.0311 0.0180 'International Tables Vol C Tables 4.2.6.8 and 6.1.1.4'
O O 0.0492 0.0322 'International Tables Vol C Tables 4.2.6.8 and 6.1.1.4'

loop_
_geom_angle_atom_site_label_1
_geom_angle_atom_site_label_2
_geom_angle_atom_site_label_3
_geom_angle
C5 N1 C6 118.22(11)
C9AA C8AA H8AA 120.0
C9AA C8AA C1BA 119.95(12)
C1BA C8AA H8AA 120.0
C1BA C3 H3 120.2
C8 C3 H3 120.2
C8 C3 C1BA 119.54(12)
C9AA C4 H4 120.5
C8 C4 H4 120.5
C8 C4 C9AA 118.98(12)
C8AA C9AA C4 120.52(12)
C8AA C9AA H9AA 119.7
C4 C9AA H9AA 119.7
H7A C7 H7B 109.5
H7A C7 H7C 109.5
H7B C7 H7C 109.5
C5 C7 H7A 109.5
C5 C7 H7B 109.5
C5 C7 H7C 109.5
C0AA C7AA C2 120.72(13)
C0AA C7AA C6AA 124.35(14)
C6AA C7AA C2 114.68(12)
O8 C2 C7AA 121.71(11)
O8 C2 N3 120.16(11)
N3 C2 C7AA 118.13(11)
C2 N3 N4 115.11(10)
C2 N3 C8 128.50(10)
N4 N3 C8 116.33(9)
C5 N4 N3 118.54(10)
C5 N4 C3AA 123.99(10)
C3AA N4 N3 116.80(10)
N1 C5 C7 120.04(11)
N1 C5 N4 122.29(11)
N4 C5 C7 117.66(11)
N1 C6 C1AA 118.25(12)
N1 C6 C4AA 122.79(11)
C4AA C6 C1AA 118.96(12)
C8AA C1BA C3 120.09(13)
C8AA C1BA H1BA 120.0
C3 C1BA H1BA 120.0
C3 C8 C4 120.92(12)
C3 C8 N3 119.83(11)
C4 C8 N3 119.25(11)
C7AA C0AA H0AA 120.4(12)
C7AA C0AA H0AB 119.9(10)
H0AA C0AA H0AB 118.8(16)
C6 C1AA H1AA 120.0
C2AA C1AA C6 119.98(13)
C2AA C1AA H1AA 120.0
C1AA C2AA H2AA 119.5
C1AA C2AA C0BA 120.97(12)
C0BA C2AA H2AA 119.5
O6 C3AA N4 121.00(11)
O6 C3AA C4AA 125.92(11)
N4 C3AA C4AA 113.08(10)
C6 C4AA C3AA 119.23(11)
C6 C4AA C5AA 120.31(12)
C5AA C4AA C3AA 120.45(12)
C2AA C0BA H0BA 120.2
C5AA C0BA C2AA 119.68(12)
C5AA C0BA H0BA 120.2
C4AA C5AA H5AA 120.0
C0BA C5AA C4AA 120.07(12)
C0BA C5AA H5AA 120.0
C7AA C6AA H6AA 109.5
C7AA C6AA H6AB 109.5
C7AA C6AA H6AC 109.5
H6AA C6AA H6AB 109.5
H6AA C6AA H6AC 109.5
H6AB C6AA H6AC 109.5

loop_
_geom_bond_atom_site_label_1
_geom_bond_atom_site_label_2
_geom_bond_distance
N1 C5 1.2894(16)
N1 C6 1.3926(16)
C8AA H8AA 0.9500
C8AA C9AA 1.386(2)
C8AA C1BA 1.3872(19)
C3 H3 0.9500
C3 C1BA 1.3883(18)
C3 C8 1.3862(19)
C4 H4 0.9500
C4 C9AA 1.3904(18)
C4 C8 1.3890(17)
C9AA H9AA 0.9500
O6 C3AA 1.2235(15)
C7 H7A 0.9800
C7 H7B 0.9800
C7 H7C 0.9800
C7 C5 1.4900(18)
O8 C2 1.2231(15)
C7AA C2 1.4990(18)
C7AA C0AA 1.335(2)
C7AA C6AA 1.487(2)
C2 N3 1.3789(16)
N3 N4 1.4061(14)
N3 C8 1.4416(15)
N4 C5 1.3962(16)
N4 C3AA 1.3970(16)
C6 C1AA 1.4059(18)
C6 C4AA 1.3999(18)
C1BA H1BA 0.9500
C0AA H0AA 0.98(2)
C0AA H0AB 0.981(19)
C1AA H1AA 0.9500
C1AA C2AA 1.3763(19)
C2AA H2AA 0.9500
C2AA C0BA 1.397(2)
C3AA C4AA 1.4595(17)
C4AA C5AA 1.4002(18)
C0BA H0BA 0.9500
C0BA C5AA 1.3786(19)
C5AA H5AA 0.9500
C6AA H6AA 0.9800
C6AA H6AB 0.9800
C6AA H6AC 0.9800

loop_
_geom_torsion_atom_site_label_1
_geom_torsion_atom_site_label_2
_geom_torsion_atom_site_label_3
_geom_torsion_atom_site_label_4
_geom_torsion
N1 C6 C1AA C2AA -179.45(11)
N1 C6 C4AA C3AA -1.43(17)
N1 C6 C4AA C5AA 178.79(11)
C9AA C8AA C1BA C3 0.3(2)
C9AA C4 C8 C3 0.35(19)
C9AA C4 C8 N3 179.50(11)
O6 C3AA C4AA C6 -175.04(11)
O6 C3AA C4AA C5AA 4.74(19)
O8 C2 N3 N4 6.86(17)
O8 C2 N3 C8 -176.11(12)
C7AA C2 N3 N4 -173.52(10)
C7AA C2 N3 C8 3.51(19)
C2 N3 N4 C5 -88.20(13)
C2 N3 N4 C3AA 82.83(13)
C2 N3 C8 C3 -118.96(14)
C2 N3 C8 C4 61.88(17)
N3 N4 C5 N1 175.78(10)
N3 N4 C5 C7 -4.12(15)
N3 N4 C3AA O6 2.43(16)
N3 N4 C3AA C4AA -178.14(9)
N4 N3 C8 C3 58.04(15)
N4 N3 C8 C4 -121.11(12)
N4 C3AA C4AA C6 5.57(16)
N4 C3AA C4AA C5AA -174.66(11)
C5 N1 C6 C1AA 179.33(11)
C5 N1 C6 C4AA -1.36(17)
C5 N4 C3AA O6 172.92(11)
C5 N4 C3AA C4AA -7.66(16)
C6 N1 C5 C7 179.44(10)
C6 N1 C5 N4 -0.46(17)
C6 C1AA C2AA C0BA 0.31(19)
C6 C4AA C5AA C0BA 1.07(18)
C1BA C8AA C9AA C4 0.4(2)
C1BA C3 C8 C4 0.39(19)
C1BA C3 C8 N3 -178.75(11)
C8 C3 C1BA C8AA -0.73(19)
C8 C4 C9AA C8AA -0.76(19)
C8 N3 N4 C5 94.39(12)
C8 N3 N4 C3AA -94.58(12)
C0AA C7AA C2 O8 -128.95(15)
C0AA C7AA C2 N3 51.44(18)
C1AA C6 C4AA C3AA 177.87(10)
C1AA C6 C4AA C5AA -1.91(17)
C1AA C2AA C0BA C5AA -1.17(19)
C2AA C0BA C5AA C4AA 0.48(19)
C3AA N4 C5 N1 5.45(18)
C3AA N4 C5 C7 -174.45(11)
C3AA C4AA C5AA C0BA -178.71(11)
C4AA C6 C1AA C2AA 1.22(18)
C6AA C7AA C2 O8 45.59(18)
C6AA C7AA C2 N3 -134.02(14)
